data_7038377
loop_
_publ_author_name
'Mel'nikova, S. V.'
'Molokeev, M. S.'
'Laptash, N. M.'
'Misyul, S. V.'

_publ_section_title
;
 A non-typical sequence of phase transitions in (NH4)3GeF7: optical and
 structural characterization.
;
_journal_issue 12
_journal_name_full 'Dalton transactions (Cambridge, England : 2003)'
_journal_page_first 5321
_journal_page_last 5327
_journal_paper_doi 10.1039/c5dt04907e
_journal_volume 45
_journal_year 2016
_chemical_formula_moiety 'F6 Ge, F, 3(N)'
_chemical_formula_sum 'F7 Ge N3'
_chemical_formula_weight 247.64
_space_group_IT_number 127
_symmetry_cell_setting tetragonal
_symmetry_space_group_name_Hall '-P 4 2ab'
_symmetry_space_group_name_H-M 'P 4/m b m'
_cell_angle_alpha 90
_cell_angle_beta 90
_cell_angle_gamma 90
_cell_formula_units_Z 2
_cell_length_a 8.21714(14)
_cell_length_b 8.21714(14)
_cell_length_c 5.93902(12)
_cell_measurement_temperature 303
_cell_volume 401.011(13)
_diffrn_ambient_temperature 303
_diffrn_measurement_device_type
;
D8 ADVANCE Bruker
;
_diffrn_radiation_monochromator none
_diffrn_radiation_probe x-ray
_diffrn_radiation_type
;
 Cu K\a~1~~2~
;
_exptl_absorpt_coefficient_mu 6.082
_exptl_crystal_density_diffrn 2.050735
_pd_char_colour
;
colourless
;
_pd_meas_2theta_range_inc 0.016
_pd_meas_2theta_range_max 139.9873
_pd_meas_2theta_range_min 5
_pd_meas_scan_method step
_pd_proc_ls_pref_orient_corr
;
Anisotropic model of PO. Spherical harmonics 6 ordrer.
 Jarvinen (1993). Application of symmetrized harmonics expansion to correction
of the preferred orientation effect. - J. Appl. Cryst. 26 p525-531.
;
_pd_proc_ls_profile_function PearsonVII
_pd_proc_ls_prof_R_factor 7.641
_pd_proc_ls_prof_wR_expected 3.549
_pd_proc_ls_prof_wR_factor 9.129
_pd_proc_number_of_points 8436.70625
_pd_spec_mount_mode reflection
_refine_ls_goodness_of_fit_all 2.573
_refine_ls_R_I_factor 4.27
_refine_ls_shift/su_max 0.01000
_cod_data_source_file c5dt04907e5.cif
_cod_data_source_block a
_cod_depositor_comments 'Adding full bibliography for 7038374--7038377.cif.'
_cod_original_cell_volume 401.011(15)
_cod_original_sg_symbol_Hall '-P 4 2ab'
_cod_original_sg_symbol_H-M P4/mbm
_cod_original_formula_sum 'F7 Ge N3'
_cod_database_code 7038377

loop_
_symmetry_equiv_pos_as_xyz
'x, y, z'
'-x, -y, -z'
'-x, -y, z'
'-x+1/2, y+1/2, -z'
'-x+1/2, y+1/2, z'
'-y, x, -z'
'-y, x, z'
'-y+1/2, -x+1/2, -z'
'-y+1/2, -x+1/2, z'
'y, -x, -z'
'y, -x, z'
'y+1/2, x+1/2, -z'
'y+1/2, x+1/2, z'
'x, y, -z'
'x+1/2, -y+1/2, -z'
'x+1/2, -y+1/2, z'

loop_
_atom_site_label
_atom_site_type_symbol
_atom_site_fract_x
_atom_site_fract_y
_atom_site_fract_z
_atom_site_occupancy
_atom_site_B_iso_or_equiv
_atom_site_attached_hydrogens
Ge1 Ge 0 0.5 0 1 1.37(19) 0
F1 F 0 0 0.5 1 6.19(21) 0
F2 F 0.35563(66) 0.85563(66) 0 1 6.19(21) 0
F3 F 0.10186(61) 0.60186(61) 0.21121(88) 1 6.19(21) 0
N1 N 0 0 0 1 4.15(28) 4
N2 N 0.28315(69) 0.78315(69) 0.5 1 4.15(28) 4

loop_
_diffrn_radiation_wavelength
_diffrn_radiation_wavelength_wt
1.5406 1.0000
1.5443 0.5000

loop_
_geom_angle_atom_site_label_1
_geom_angle_atom_site_label_2
_geom_angle_atom_site_label_3
_geom_angle
_geom_angle_site_symmetry_1
_geom_angle_site_symmetry_3
F2 Ge1 F3 90.1(21) 4_545 1_555
F3 Ge1 F3 86.68(24) 1_555 3_565

loop_
_geom_bond_atom_site_label_1
_geom_bond_atom_site_label_2
_geom_bond_distance
_geom_bond_site_symmetry_2
Ge1 F2 1.6777(54) 4_545
Ge1 F3 1.7247(51) .
